data_1510306
loop_
_publ_author_name
'Schubert, K.'
'Gohle, R.'
'Breimer, H.'

_publ_section_title
;
 Zum Aufbau der Systeme Gold-Indium, Gold-Zinn, Gold-Indium Zinn uns
 Gold-Zinn-Antimon
;
_journal_name_full 'Zeitschrift fuer Metallkunde'
_journal_page_first 146
_journal_page_last 153
_journal_volume 50
_journal_year 1959
_chemical_formula_sum 'Au Sn2'
_space_group_IT_number 61
_symmetry_space_group_name_Hall '-P 2ac 2ab'
_symmetry_space_group_name_H-M 'P b c a'
_cell_angle_alpha 90
_cell_angle_beta 90
_cell_angle_gamma 90
_cell_formula_units_Z 8
_cell_length_a 6.909
_cell_length_b 7.037
_cell_length_c 11.789
_cell_volume 573.165
_citation_journal_id_ASTM ZEMTAE
_cod_data_source_file gold_373.cif
_cod_data_source_block Au1Sn2
_cod_original_formula_sum 'Au1 Sn2'
_cod_database_code 1510306

loop_
_symmetry_equiv_pos_as_xyz
x,y,z
-x+1/2,-y,z+1/2
x+1/2,-y+1/2,-z
-x,y+1/2,-z+1/2
-x,-y,-z
x-1/2,y,-z-1/2
-x-1/2,y-1/2,z
x,-y-1/2,z-1/2

loop_
_atom_site_label
_atom_site_type_symbol
_atom_site_fract_x
_atom_site_fract_y
_atom_site_fract_z
_atom_site_occupancy
_atom_site_U_iso_or_equiv
Sn2 Sn 0.13 0.545 0.19 1 0.0
Au1 Au 0.01 0.895 0.11 1 0.0
Sn1 Sn 0.845 0.25 0.082 1 0.0
